data_1558053
loop_
_publ_author_name
'Horiuchi, Sachio'
'Ishibashi, Shoji'
'Haruki, Rie'
'Kumai, Reiji'
'Inada, Satoshi'
'Aoyagi, Shigenobu'

_publ_section_title
;
 Metaelectric multiphase transitions in a highly polarizable molecular
 crystal.
;
_journal_issue 24
_journal_name_full 'Chemical science'
_journal_page_first 6183
_journal_page_last 6192
_journal_paper_doi 10.1039/d0sc01687j
_journal_volume 11
_journal_year 2020
_chemical_formula_moiety 'C31 H28 N8 O'
_chemical_formula_sum 'C31 H28 N8 O'
_chemical_formula_weight 528.62
_chemical_name_systematic 'bis-(1H-benzimidazol-2-yl)-methane methanol solvate'
_space_group_crystal_system monoclinic
_space_group_IT_number 15
_space_group_name_Hall '-C 2yc'
_space_group_name_H-M_alt 'C 1 2/c 1'
_atom_sites_solution_hydrogens geom
_atom_sites_solution_primary direct
_atom_sites_solution_secondary difmap
_audit_update_record
;
2020-03-11 deposited with the CCDC.	2020-05-13 downloaded from the CCDC.
;
_cell_angle_alpha 90.0000
_cell_angle_beta 115.257(3)
_cell_angle_gamma 90.0000
_cell_formula_units_Z 4
_cell_length_a 22.088(3)
_cell_length_b 5.5860(7)
_cell_length_c 24.017(3)
_cell_measurement_reflns_used 4556
_cell_measurement_temperature 295
_cell_measurement_theta_max 27.49
_cell_measurement_theta_min 3.31
_cell_volume 2680.0(6)
_computing_cell_refinement 'CrystalClear-SM Expert 2.0 r4'
_computing_data_collection 'CrystalClear-SM Expert 2.0 r4 (Rigaku, 2009)'
_computing_data_reduction 'CrystalClear-SM Expert 2.0 r4'
_computing_molecular_graphics 'CrystalStructure 4.3'
_computing_publication_material 'CrystalStructure 4.3 (Rigaku, 2018)'
_computing_structure_refinement 'SHELXL Version 2018/3 (Sheldrick, 2008)'
_computing_structure_solution 'Il Milione (Burla, et al., 2007)'
_diffrn_ambient_temperature 295
_diffrn_detector_area_resol_mean 14.629
_diffrn_measured_fraction_theta_full 0.996
_diffrn_measured_fraction_theta_max 0.993
_diffrn_measurement_device_type 'Rigaku Mercury70'
_diffrn_measurement_method \w
_diffrn_radiation_type 'Mo K\a'
_diffrn_radiation_wavelength 0.71075
_diffrn_reflns_av_R_equivalents 0.0244
_diffrn_reflns_av_unetI/netI 0.0238
_diffrn_reflns_Laue_measured_fraction_full 0.996
_diffrn_reflns_Laue_measured_fraction_max 0.993
_diffrn_reflns_limit_h_max 28
_diffrn_reflns_limit_h_min -27
_diffrn_reflns_limit_k_max 5
_diffrn_reflns_limit_k_min -7
_diffrn_reflns_limit_l_max 30
_diffrn_reflns_limit_l_min -28
_diffrn_reflns_number 12993
_diffrn_reflns_point_group_measured_fraction_full 0.996
_diffrn_reflns_point_group_measured_fraction_max 0.993
_diffrn_reflns_theta_full 25.242
_diffrn_reflns_theta_max 27.478
_diffrn_reflns_theta_min 3.308
_diffrn_standards_number 0
_exptl_absorpt_coefficient_mu 0.084
_exptl_absorpt_correction_T_max 0.994
_exptl_absorpt_correction_T_min 0.873
_exptl_absorpt_correction_type multi-scan
_exptl_absorpt_process_details 'REQAB (Rigaku, 1998)'
_exptl_crystal_colour colorless
_exptl_crystal_density_diffrn 1.310
_exptl_crystal_density_method 'not measured'
_exptl_crystal_description platelet
_exptl_crystal_F_000 1112.00
_exptl_crystal_recrystallization_method 'Re-crystallisation from solvent: methanol'
_exptl_crystal_size_max 0.350
_exptl_crystal_size_mid 0.210
_exptl_crystal_size_min 0.070
_refine_diff_density_max 0.15
_refine_diff_density_min -0.13
_refine_ls_extinction_coef 0.0035(5)
_refine_ls_extinction_method SHELXL
_refine_ls_goodness_of_fit_ref 1.025
_refine_ls_hydrogen_treatment mixed
_refine_ls_number_parameters 199
_refine_ls_number_reflns 3047
_refine_ls_number_restraints 0
_refine_ls_R_factor_all 0.0562
_refine_ls_R_factor_gt 0.0410
_refine_ls_shift/su_max 0.000
_refine_ls_structure_factor_coef Fsqd
_refine_ls_weighting_details 'w = 1/[\s^2^(Fo^2^)+(0.0413P)^2^+1.0644P] where P=(Fo^2^+2Fc^2^)/3'
_refine_ls_weighting_scheme calc
_refine_ls_wR_factor_gt 0.0923
_refine_ls_wR_factor_ref 0.1018
_reflns_Friedel_coverage 0.000
_reflns_number_gt 2379
_reflns_number_total 3047
_reflns_threshold_expression F^2^>2.0\s(F^2^)
_cod_data_source_file d0sc01687j2.cif
_cod_data_source_block BI2C-MeOH
_cod_depositor_comments
;Adding full bibliography for 1558050--1558054.cif.

 Adding full bibliography for 1558050--1558054.cif.
;
_cod_database_code 1558053

loop_
_space_group_symop_operation_xyz
'x, y, z'
'-x, y, -z+1/2'
'x+1/2, y+1/2, z'
'-x+1/2, y+1/2, -z+1/2'
'-x, -y, -z'
'x, -y, z-1/2'
'-x+1/2, -y+1/2, -z'
'x+1/2, -y+1/2, z-1/2'

loop_
_atom_site_label
_atom_site_type_symbol
_atom_site_fract_x
_atom_site_fract_y
_atom_site_fract_z
_atom_site_U_iso_or_equiv
_atom_site_adp_type
_atom_site_occupancy
_atom_site_site_symmetry_order
_atom_site_calc_flag
_atom_site_refinement_flags_posn
_atom_site_refinement_flags_adp
_atom_site_refinement_flags_occupancy
_atom_site_disorder_assembly
_atom_site_disorder_group
O1 O 0.000000 0.4618(3) 0.250000 0.0863(6) Uani 1 2 d S T P . .
N1 N 0.05156(6) 0.20362(18) 0.02462(5) 0.0438(3) Uani 1 1 d . . . . .
H11 H 0.031785 0.069056 0.011202 0.053 Uiso 0.5 1 calc R U P . .
N2 N 0.08875(5) 0.53044(18) 0.08273(5) 0.0433(3) Uani 1 1 d . . . . .
H12 H 0.096062 0.632953 0.111613 0.052 Uiso 0.5 1 calc R U P . .
N3 N 0.10783(5) -0.08568(19) 0.16894(5) 0.0429(3) Uani 1 1 d . . . . .
H13A H 0.102983 -0.167120 0.136915 0.051 Uiso 0.5 1 calc R U P . .
N4 N 0.09345(6) 0.19777(19) 0.22721(5) 0.0451(3) Uani 1 1 d . . . . .
H14 H 0.078107 0.322982 0.237656 0.054 Uiso 0.5 1 calc R U P . .
C1 C 0.08721(7) 0.3384(2) 0.00004(6) 0.0415(3) Uani 1 1 d . . . . .
C2 C 0.10263(8) 0.3012(3) -0.04969(7) 0.0563(4) Uani 1 1 d . . . . .
H1 H 0.088068 0.164648 -0.073954 0.068 Uiso 1 1 calc R U . . .
C3 C 0.14001(8) 0.4722(3) -0.06191(8) 0.0601(4) Uani 1 1 d . . . . .
H2 H 0.150809 0.450303 -0.094995 0.072 Uiso 1 1 calc R U . . .
C4 C 0.16206(7) 0.6768(3) -0.02608(7) 0.0562(4) Uani 1 1 d . . . . .
H3 H 0.186977 0.789661 -0.035828 0.067 Uiso 1 1 calc R U . . .
C5 C 0.14772(7) 0.7159(2) 0.02359(7) 0.0510(4) Uani 1 1 d . . . . .
H4 H 0.162621 0.852777 0.047665 0.061 Uiso 1 1 calc R U . . .
C6 C 0.11021(6) 0.5436(2) 0.03648(6) 0.0398(3) Uani 1 1 d . . . . .
C7 C 0.05439(6) 0.3264(2) 0.07342(6) 0.0395(3) Uani 1 1 d . . . . .
C8 C 0.02455(7) 0.2363(3) 0.11468(6) 0.0485(3) Uani 1 1 d . . . . .
H5 H -0.011367 0.125490 0.091949 0.058 Uiso 1 1 calc R U . . .
H6 H 0.005429 0.369724 0.127560 0.058 Uiso 1 1 calc R U . . .
C9 C 0.07504(6) 0.1130(2) 0.17040(6) 0.0404(3) Uani 1 1 d . . . . .
C10 C 0.15137(6) -0.1342(2) 0.22966(6) 0.0398(3) Uani 1 1 d . . . . .
C11 C 0.19733(7) -0.3176(3) 0.25529(7) 0.0520(4) Uani 1 1 d . . . . .
H7 H 0.203374 -0.436376 0.230987 0.062 Uiso 1 1 calc R U . . .
C12 C 0.23354(8) -0.3161(3) 0.31816(7) 0.0602(4) Uani 1 1 d . . . . .
H8 H 0.264792 -0.436469 0.336691 0.072 Uiso 1 1 calc R U . . .
C13 C 0.22475(8) -0.1399(3) 0.35473(7) 0.0627(4) Uani 1 1 d . . . . .
H9 H 0.250047 -0.145513 0.397142 0.075 Uiso 1 1 calc R U . . .
C14 C 0.17935(8) 0.0434(3) 0.32962(7) 0.0581(4) Uani 1 1 d . . . . .
H10 H 0.173719 0.162032 0.354165 0.070 Uiso 1 1 calc R U . . .
C15 C 0.14231(7) 0.0433(2) 0.26602(6) 0.0421(3) Uani 1 1 d . . . . .
C16 C 0.000000 0.7036(6) 0.250000 0.1090(18) Uani 1 2 d S T P . .
H15A H 0.032(4) 0.776(10) 0.244(5) 0.119(19) Uiso 0.5 1 d . . P . .
H16B H -0.001(4) 0.756(9) 0.292(2) 0.103(17) Uiso 0.5 1 d . . P . .
H17C H -0.048(3) 0.737(9) 0.214(3) 0.12(2) Uiso 0.5 1 d . . P . .
H18 H 0.031(2) 0.377(9) 0.243(2) 0.130(18) Uiso 0.5 1 d . . P . .

loop_
_atom_site_aniso_label
_atom_site_aniso_U_11
_atom_site_aniso_U_22
_atom_site_aniso_U_33
_atom_site_aniso_U_23
_atom_site_aniso_U_13
_atom_site_aniso_U_12
O1 0.0967(14) 0.0514(10) 0.150(2) 0.000 0.0903(15) 0.000
N1 0.0549(7) 0.0373(6) 0.0405(6) -0.0024(4) 0.0216(5) -0.0028(5)
N2 0.0477(6) 0.0410(6) 0.0379(6) -0.0045(4) 0.0153(5) -0.0002(5)
N3 0.0496(6) 0.0420(6) 0.0380(6) -0.0068(4) 0.0196(5) -0.0008(5)
N4 0.0566(7) 0.0410(6) 0.0425(6) -0.0062(4) 0.0259(5) 0.0002(5)
C1 0.0471(7) 0.0375(6) 0.0402(7) 0.0033(5) 0.0189(6) 0.0037(5)
C2 0.0784(11) 0.0456(8) 0.0557(9) -0.0038(6) 0.0389(8) 0.0000(7)
C3 0.0736(10) 0.0587(9) 0.0637(10) 0.0098(7) 0.0443(9) 0.0085(8)
C4 0.0506(8) 0.0574(9) 0.0638(10) 0.0148(7) 0.0274(7) -0.0001(7)
C5 0.0483(8) 0.0438(7) 0.0538(9) 0.0017(6) 0.0149(7) -0.0039(6)
C6 0.0392(7) 0.0396(7) 0.0364(7) 0.0024(5) 0.0122(5) 0.0040(5)
C7 0.0394(7) 0.0409(7) 0.0363(7) 0.0014(5) 0.0142(5) 0.0050(5)
C8 0.0436(7) 0.0568(8) 0.0464(8) 0.0032(6) 0.0206(6) 0.0030(6)
C9 0.0437(7) 0.0415(7) 0.0399(7) -0.0019(5) 0.0218(6) -0.0054(5)
C10 0.0439(7) 0.0378(6) 0.0405(7) -0.0028(5) 0.0207(6) -0.0054(5)
C11 0.0539(8) 0.0460(8) 0.0575(9) 0.0021(6) 0.0251(7) 0.0043(6)
C12 0.0522(8) 0.0608(9) 0.0624(10) 0.0157(8) 0.0195(8) 0.0035(7)
C13 0.0606(10) 0.0761(11) 0.0412(8) 0.0076(7) 0.0118(7) -0.0119(8)
C14 0.0711(10) 0.0618(9) 0.0401(8) -0.0089(7) 0.0224(7) -0.0092(8)
C15 0.0496(7) 0.0406(7) 0.0393(7) -0.0031(5) 0.0221(6) -0.0065(6)
C16 0.119(4) 0.0539(18) 0.205(6) 0.000 0.118(5) 0.000

loop_
_atom_type_symbol
_atom_type_description
_atom_type_scat_dispersion_real
_atom_type_scat_dispersion_imag
_atom_type_scat_source
C C 0.0033 0.0016
;
International Tables for Crystallography
(Vol. C, Tables 4.2.6.8 and 6.1.1.4)
;
H H 0.0000 0.0000
;
International Tables for Crystallography
(Vol. C, Table 6.1.1.4)
;
N N 0.0061 0.0033
;
International Tables for Crystallography
(Vol. C, Tables 4.2.6.8 and 6.1.1.4)
;
O O 0.0106 0.0060
;
International Tables for Crystallography
(Vol. C, Tables 4.2.6.8 and 6.1.1.4)
;

loop_
_geom_angle_atom_site_label_1
_geom_angle_atom_site_label_2
_geom_angle_atom_site_label_3
_geom_angle
_geom_angle_site_symmetry_1
_geom_angle_site_symmetry_3
_geom_angle_publ_flag
C16 O1 H18 121(3) . . ?
C7 N1 C1 105.76(10) . . ?
C7 N1 H11 127.1 . . ?
C1 N1 H11 127.1 . . ?
C7 N2 C6 106.03(10) . . ?
C7 N2 H12 127.0 . . ?
C6 N2 H12 127.0 . . ?
C9 N3 C10 105.98(10) . . ?
C9 N3 H13A 127.0 . . ?
C10 N3 H13A 127.0 . . ?
C9 N4 C15 106.09(10) . . ?
C9 N4 H14 127.0 . . ?
C15 N4 H14 127.0 . . ?
N1 C1 C2 132.42(12) . . ?
N1 C1 C6 107.36(11) . . ?
C2 C1 C6 120.21(12) . . ?
C3 C2 C1 118.00(14) . . ?
C3 C2 H1 121.0 . . ?
C1 C2 H1 121.0 . . ?
C2 C3 C4 121.60(14) . . ?
C2 C3 H2 119.2 . . ?
C4 C3 H2 119.2 . . ?
C5 C4 C3 121.22(14) . . ?
C5 C4 H3 119.4 . . ?
C3 C4 H3 119.4 . . ?
C4 C5 C6 117.61(13) . . ?
C4 C5 H4 121.2 . . ?
C6 C5 H4 121.2 . . ?
N2 C6 C5 131.11(12) . . ?
N2 C6 C1 107.54(11) . . ?
C5 C6 C1 121.35(12) . . ?
N2 C7 N1 113.31(11) . . ?
N2 C7 C8 123.89(11) . . ?
N1 C7 C8 122.73(12) . . ?
C7 C8 C9 112.18(11) . . ?
C7 C8 H5 109.2 . . ?
C9 C8 H5 109.2 . . ?
C7 C8 H6 109.2 . . ?
C9 C8 H6 109.2 . . ?
H5 C8 H6 107.9 . . ?
N4 C9 N3 112.98(11) . . ?
N4 C9 C8 122.53(12) . . ?
N3 C9 C8 124.45(11) . . ?
C11 C10 N3 131.13(12) . . ?
C11 C10 C15 121.45(12) . . ?
N3 C10 C15 107.42(11) . . ?
C12 C11 C10 117.07(14) . . ?
C12 C11 H7 121.5 . . ?
C10 C11 H7 121.5 . . ?
C11 C12 C13 121.83(15) . . ?
C11 C12 H8 119.1 . . ?
C13 C12 H8 119.1 . . ?
C14 C13 C12 121.47(14) . . ?
C14 C13 H9 119.3 . . ?
C12 C13 H9 119.3 . . ?
C13 C14 C15 117.20(14) . . ?
C13 C14 H10 121.4 . . ?
C15 C14 H10 121.4 . . ?
N4 C15 C10 107.52(11) . . ?
N4 C15 C14 131.51(13) . . ?
C10 C15 C14 120.97(13) . . ?
O1 C16 H15A 118(3) . . ?
O1 C16 H16B 106(3) . . ?
H15A C16 H16B 112(5) . . ?
O1 C16 H17C 100(3) . . ?
H15A C16 H17C 113(5) . . ?
H16B C16 H17C 107(4) . . ?
O1 C16 H15A 118(3) . 2 ?
H15A C16 H15A 125(7) . 2 ?
H16B C16 H15A 51(5) . 2 ?
H17C C16 H15A 56(5) . 2 ?

loop_
_geom_bond_atom_site_label_1
_geom_bond_atom_site_label_2
_geom_bond_distance
_geom_bond_site_symmetry_2
_geom_bond_publ_flag
O1 C16 1.351(4) . ?
O1 H18 0.91(5) . ?
N1 C7 1.3362(16) . ?
N1 C1 1.3902(16) . ?
N1 H11 0.8600 . ?
N2 C7 1.3343(16) . ?
N2 C6 1.3833(16) . ?
N2 H12 0.8600 . ?
N3 C9 1.3339(16) . ?
N3 C10 1.3887(16) . ?
N3 H13A 0.8600 . ?
N4 C9 1.3333(16) . ?
N4 C15 1.3854(17) . ?
N4 H14 0.8600 . ?
C1 C2 1.3902(19) . ?
C1 C6 1.3993(17) . ?
C2 C3 1.374(2) . ?
C2 H1 0.9300 . ?
C3 C4 1.388(2) . ?
C3 H2 0.9300 . ?
C4 C5 1.376(2) . ?
C4 H3 0.9300 . ?
C5 C6 1.3882(18) . ?
C5 H4 0.9300 . ?
C7 C8 1.4923(18) . ?
C8 C9 1.4952(18) . ?
C8 H5 0.9700 . ?
C8 H6 0.9700 . ?
C10 C11 1.3877(19) . ?
C10 C15 1.3911(17) . ?
C11 C12 1.375(2) . ?
C11 H7 0.9300 . ?
C12 C13 1.387(2) . ?
C12 H8 0.9300 . ?
C13 C14 1.379(2) . ?
C13 H9 0.9300 . ?
C14 C15 1.3915(19) . ?
C14 H10 0.9300 . ?
C16 H15A 0.87(6) . ?
C16 H16B 1.05(5) . ?
C16 H17C 1.06(5) . ?
C16 H15A 0.87(6) 2 ?

loop_
_geom_hbond_atom_site_label_D
_geom_hbond_atom_site_label_H
_geom_hbond_atom_site_label_A
_geom_hbond_site_symmetry_D
_geom_hbond_site_symmetry_H
_geom_hbond_site_symmetry_A
_geom_hbond_distance_DA
_geom_hbond_distance_DH
_geom_hbond_distance_HA
_geom_hbond_angle_DHA
_geom_hbond_publ_flag
O1 H18 N4 . . . 2.7748(17) 0.91(6) 1.86(6) 178(4) no
O1 H18 N4 . 2_555 2_555 2.7748(17) 0.91(6) 1.86(6) 178(4) no
N1 H11 N1 . . 5_555 3.0762(15) 0.860 2.258 159.0 no
N2 H12 N3 . . 1_565 2.8841(16) 0.860 2.032 170.9 no
N3 H13A N2 . . 1_545 2.8841(16) 0.860 2.073 157.0 no
N4 H14 O1 . . . 2.7748(17) 0.860 2.025 145.1 no

loop_
_geom_torsion_atom_site_label_1
_geom_torsion_atom_site_label_2
_geom_torsion_atom_site_label_3
_geom_torsion_atom_site_label_4
_geom_torsion
_geom_torsion_site_symmetry_1
_geom_torsion_site_symmetry_2
_geom_torsion_site_symmetry_3
_geom_torsion_site_symmetry_4
_geom_torsion_publ_flag
C7 N1 C1 C2 178.61(15) . . . . ?
C7 N1 C1 C6 -0.31(14) . . . . ?
N1 C1 C2 C3 -179.57(14) . . . . ?
C6 C1 C2 C3 -0.8(2) . . . . ?
C1 C2 C3 C4 0.0(2) . . . . ?
C2 C3 C4 C5 0.5(2) . . . . ?
C3 C4 C5 C6 -0.2(2) . . . . ?
C7 N2 C6 C5 179.98(13) . . . . ?
C7 N2 C6 C1 -0.26(13) . . . . ?
C4 C5 C6 N2 179.17(13) . . . . ?
C4 C5 C6 C1 -0.6(2) . . . . ?
N1 C1 C6 N2 0.36(14) . . . . ?
C2 C1 C6 N2 -178.72(12) . . . . ?
N1 C1 C6 C5 -179.85(11) . . . . ?
C2 C1 C6 C5 1.06(19) . . . . ?
C6 N2 C7 N1 0.07(14) . . . . ?
C6 N2 C7 C8 177.35(11) . . . . ?
C1 N1 C7 N2 0.16(14) . . . . ?
C1 N1 C7 C8 -177.16(11) . . . . ?
N2 C7 C8 C9 -80.96(16) . . . . ?
N1 C7 C8 C9 96.07(15) . . . . ?
C15 N4 C9 N3 0.27(15) . . . . ?
C15 N4 C9 C8 -177.66(11) . . . . ?
C10 N3 C9 N4 -0.25(14) . . . . ?
C10 N3 C9 C8 177.63(12) . . . . ?
C7 C8 C9 N4 114.88(14) . . . . ?
C7 C8 C9 N3 -62.81(17) . . . . ?
C9 N3 C10 C11 -179.99(14) . . . . ?
C9 N3 C10 C15 0.12(13) . . . . ?
N3 C10 C11 C12 -179.91(13) . . . . ?
C15 C10 C11 C12 0.0(2) . . . . ?
C10 C11 C12 C13 0.1(2) . . . . ?
C11 C12 C13 C14 -0.3(2) . . . . ?
C12 C13 C14 C15 0.5(2) . . . . ?
C9 N4 C15 C10 -0.18(14) . . . . ?
C9 N4 C15 C14 179.77(14) . . . . ?
C11 C10 C15 N4 -179.87(12) . . . . ?
N3 C10 C15 N4 0.03(14) . . . . ?
C11 C10 C15 C14 0.2(2) . . . . ?
N3 C10 C15 C14 -179.92(12) . . . . ?
C13 C14 C15 N4 179.68(14) . . . . ?
C13 C14 C15 C10 -0.4(2) . . . . ?
